data_7220381
loop_
_publ_author_name
'Kole, Goutam Kumar'
'Vivekananda, K. V.'
'Kumar, Mukesh'
'Ganguly, Rakesh'
'Dey, Sandip'
'Jain, Vimal K.'

_publ_section_title
;
 Hemilabile silver(i) complexes containing pyridyl chalcogenolate (S, Se)
 ligands and their utility as molecular precursors for silver
 chalcogenides
;
_journal_issue 23
_journal_name_full CrystEngComm
_journal_page_first 4367
_journal_paper_doi 10.1039/C5CE00626K
_journal_volume 17
_journal_year 2015
_chemical_formula_moiety '2(C41 H34 Ag N P2 S)'
_chemical_formula_sum 'C82 H68 Ag2 N2 P4 S2'
_chemical_formula_weight 1485.12
_chemical_name_systematic
;
 ?
;
_space_group_crystal_system tetragonal
_space_group_IT_number 80
_space_group_name_Hall 'I 4bw'
_space_group_name_H-M_alt 'I 41'
_symmetry_space_group_name_Hall 'I 4bw'
_symmetry_space_group_name_H-M 'I 41'
_atom_sites_solution_hydrogens geom
_atom_sites_solution_primary direct
_audit_creation_date 2015-03-17
_audit_creation_method
;
  Olex2 1.2
  (compiled Apr 23 2013 17:59:47, GUI svn.r4466)
;
_audit_update_record
;
2015-03-27 deposited with the CCDC.
2015-04-30 downloaded from the CCDC.
;
_cell_angle_alpha 90
_cell_angle_beta 90
_cell_angle_gamma 90
_cell_formula_units_Z 8
_cell_length_a 20.4449(5)
_cell_length_b 20.4449(5)
_cell_length_c 34.6253(9)
_cell_measurement_reflns_used 3370
_cell_measurement_temperature 293(2)
_cell_measurement_theta_max 68.6410
_cell_measurement_theta_min 3.9500
_cell_volume 14473.2(6)
_computing_cell_refinement
;
CrysAlisPro, Agilent Technologies,
Version 1.171.36.32 (release 02-08-2013 CrysAlis171 .NET)
(compiled Aug  2 2013,16:46:58)
;
_computing_data_collection
;
CrysAlisPro, Agilent Technologies,
Version 1.171.36.32 (release 02-08-2013 CrysAlis171 .NET)
(compiled Aug  2 2013,16:46:58)
;
_computing_data_reduction
;
CrysAlisPro, Agilent Technologies,
Version 1.171.36.32 (release 02-08-2013 CrysAlis171 .NET)
(compiled Aug  2 2013,16:46:58)
;
_computing_molecular_graphics
;
O. V. Dolomanov, L. J. Bourhis, R. J. Gildea, J. A. K. Howard and H. Puschmann,
OLEX2: a complete structure solution, refinement and analysis program.
J. Appl. Cryst. (2009). 42, 339-341.
;
_computing_publication_material
;
O. V. Dolomanov, L. J. Bourhis, R. J. Gildea, J. A. K. Howard and H. Puschmann,
OLEX2: a complete structure solution, refinement and analysis program.
J. Appl. Cryst. (2009). 42, 339-341.
;
_computing_structure_refinement
;
SHELXL, G.M. Sheldrick, Acta Cryst.
(2008). A64, 112-122
;
_computing_structure_solution
;
SHELXS, G.M. Sheldrick, Acta Cryst.
(2008). A64, 112-122
;
_diffrn_ambient_temperature 293(2)
_diffrn_detector_area_resol_mean 8.3200
_diffrn_measured_fraction_theta_full 0.9845
_diffrn_measured_fraction_theta_max 0.5592
_diffrn_measurement_details
;
  1 omega   36.00   62.00   1.0000    1.0500
omega____ theta____ kappa____ phi______ frames
    -        0.0000  178.0000  -90.0000 26

  2 omega  -97.00  -60.00   1.0000    1.0500
omega____ theta____ kappa____ phi______ frames
    -        0.0000 -178.0000    0.0000 37

  3 omega  -65.00   27.00   1.0000    4.1900
omega____ theta____ kappa____ phi______ frames
    -      -54.7289   77.0000 -150.0000 92

  4 omega -157.00 -122.00   1.0000    4.1900
omega____ theta____ kappa____ phi______ frames
    -      -54.7289 -126.0000  150.0000 35

  5 omega -107.00  -82.00   1.0000    4.1900
omega____ theta____ kappa____ phi______ frames
    -      -54.7289  -95.0000  -60.0000 25

  6 omega   23.00   70.00   1.0000    4.1900
omega____ theta____ kappa____ phi______ frames
    -      109.4577  -38.0000 -150.0000 47

  7 omega   12.00   65.00   1.0000    4.1900
omega____ theta____ kappa____ phi______ frames
    -      109.4577  -38.0000  120.0000 53

  8 omega   75.00  113.00   1.0000    4.1900
omega____ theta____ kappa____ phi______ frames
    -      109.4577 -112.0000  -90.0000 38

  9 omega   30.00   71.00   1.0000    4.1900
omega____ theta____ kappa____ phi______ frames
    -      109.4577  -38.0000   60.0000 41

 10 omega   95.00  130.00   1.0000    4.1900
omega____ theta____ kappa____ phi______ frames
    -      109.4577  178.0000   30.0000 35

 11 omega   16.00   67.00   1.0000    4.1900
omega____ theta____ kappa____ phi______ frames
    -      109.4577  -38.0000  -90.0000 51
;
_diffrn_measurement_device_type 'SuperNova, Single source at offset, Titan'
_diffrn_measurement_method '\w scans'
_diffrn_orient_matrix_UB_11 0.0647385000
_diffrn_orient_matrix_UB_12 0.0348743000
_diffrn_orient_matrix_UB_13 -0.0099646000
_diffrn_orient_matrix_UB_21 0.0374070000
_diffrn_orient_matrix_UB_22 -0.0646360000
_diffrn_orient_matrix_UB_23 0.0057341000
_diffrn_orient_matrix_UB_31 -0.0099214000
_diffrn_orient_matrix_UB_32 -0.0167083000
_diffrn_orient_matrix_UB_33 -0.0429519000
_diffrn_radiation_monochromator mirror
_diffrn_radiation_type 'Cu K\a'
_diffrn_radiation_wavelength 1.5418
_diffrn_reflns_av_R_equivalents 0.0641
_diffrn_reflns_av_unetI/netI 0.0673
_diffrn_reflns_laue_measured_fraction_full 0.983
_diffrn_reflns_laue_measured_fraction_max 0.968
_diffrn_reflns_limit_h_max 23
_diffrn_reflns_limit_h_min -14
_diffrn_reflns_limit_k_max 24
_diffrn_reflns_limit_k_min -23
_diffrn_reflns_limit_l_max 14
_diffrn_reflns_limit_l_min -41
_diffrn_reflns_number 11942
_diffrn_reflns_point_group_measured_fraction_full 0.570
_diffrn_reflns_point_group_measured_fraction_max 0.559
_diffrn_reflns_theta_full 67.684
_diffrn_reflns_theta_max 70.10
_diffrn_reflns_theta_min 3.06
_diffrn_source 'SuperNova (Cu) X-ray Source'
_exptl_absorpt_coefficient_mu 6.059
_exptl_absorpt_correction_T_max 0.521
_exptl_absorpt_correction_T_min 0.172
_exptl_absorpt_correction_type analytical
_exptl_absorpt_process_details
;
CrysAlisPro, Agilent Technologies,
Version 1.171.36.32 (release 02-08-2013 CrysAlis171 .NET)
(compiled Aug  2 2013,16:46:58)
Analytical numeric absorption correction using a multifaceted crystal
            model based on expressions derived by R.C. Clark & J.S. Reid.
(Clark, R. C. & Reid, J. S. (1995). Acta Cryst. A51, 887-897)
;
_exptl_crystal_density_diffrn 1.363
_exptl_crystal_F_000 6080
_exptl_crystal_size_max 0.5747
_exptl_crystal_size_mid 0.1946
_exptl_crystal_size_min 0.1398
_refine_diff_density_max 1.022
_refine_diff_density_min -1.584
_refine_diff_density_rms 0.125
_refine_ls_abs_structure_details
;
 Classical Flack method preferred over Parsons because s.u. lower.
;
_refine_ls_abs_structure_Flack 0.19(2)
_refine_ls_extinction_coef 0.000032(14)
_refine_ls_extinction_expression Fc^*^=kFc[1+0.001xFc^2^\l^3^/sin(2\q)]^-1/4^
_refine_ls_extinction_method SHELXL
_refine_ls_goodness_of_fit_ref 1.036
_refine_ls_hydrogen_treatment constr
_refine_ls_matrix_type full
_refine_ls_number_parameters 852
_refine_ls_number_reflns 7691
_refine_ls_number_restraints 241
_refine_ls_restrained_S_all 1.029
_refine_ls_R_factor_all 0.1221
_refine_ls_R_factor_gt 0.0888
_refine_ls_shift/su_max 0.053
_refine_ls_shift/su_mean 0.005
_refine_ls_structure_factor_coef Fsqd
_refine_ls_weighting_details 'w=1/[\s^2^(Fo^2^)+(0.1731P)^2^+5.4814P] where P=(Fo^2^+2Fc^2^)/3'
_refine_ls_weighting_scheme calc
_refine_ls_wR_factor_gt 0.2519
_refine_ls_wR_factor_ref 0.2832
_reflns_Friedel_coverage 0.135
_reflns_friedel_fraction_full 0.141
_reflns_friedel_fraction_max 0.135
_reflns_number_gt 4710
_reflns_number_total 7691
_reflns_threshold_expression 'I > 2\s(I)'
_cod_data_source_file c5ce00626k2.cif
_cod_data_source_block goutam5_1
_cod_depositor_comments 'Adding full bibliography for 7220380--7220385.cif.'
_cod_original_cell_volume 14473.2(8)
_cod_database_code 7220381
_chemical_oxdiff_formula 'Ag2 P4 N2 S2 C82 H67'
_reflns_odcompleteness_completeness 98.45
_reflns_odcompleteness_iscentric 1
_reflns_odcompleteness_theta 66.97
_olex2_refinement_description
;
1. Fixed Uiso
 At 1.2 times of:
  All C(H) groups
2. Uiso/Uaniso restraints and constraints
N2 \\sim C42 \\sim C41 \\sim C40: within 1.7A with sigma of 0.03 and sigma for terminal atoms of 0.06
C37 \\sim C38 \\sim C39 \\sim N1: within 1.7A with sigma of 0.03 and sigma for terminal atoms of 0.06
N4 \\sim C84 \\sim C83 \\sim C82: within 1.7A with sigma of 0.03 and sigma for terminal atoms of 0.06
C79 \\sim C80 \\sim C81 \\sim N3: within 1.7A with sigma of 0.03 and sigma for terminal atoms of 0.06
C76 \\sim C75 \\sim C74 \\sim C73 \\sim C78 \\sim C77: within 1.7A with sigma of 0.04 and sigma for terminal atoms of 0.08
C7 \\sim C8 \\sim C9 \\sim C10 \\sim C11 \\sim C12: within 1.7A with sigma of 0.04 and sigma for terminal atoms of 0.08
C1 \\sim C6 \\sim C5 \\sim C4 \\sim C3 \\sim C2: within 1.7A with sigma of 0.04 and sigma for terminal atoms of 0.08
C40 \\sim C41 \\sim C42: within 1.7A with sigma of 0.04 and sigma for terminal atoms of 0.08
C55 \\sim C56 \\sim C57 \\sim C58 \\sim C59 \\sim C60: within 1.7A with sigma of 0.04 and sigma for terminal atoms of 0.08
C37 \\sim C38 \\sim C39 \\sim N1 \\sim C39 \\sim C38: within 1.7A with sigma of 0.04 and sigma for terminal atoms of 0.08
C40 \\sim C41 \\sim C42 \\sim N2 \\sim C42 \\sim C41: within 1.7A with sigma of 0.04 and sigma for terminal atoms of 0.08
C38 \\sim C39 \\sim N1 \\sim C39 \\sim C38 \\sim C37: within 1.7A with sigma of 0.04 and sigma for terminal atoms of 0.08
Uanis(C82) \\sim Ueq, Uanis(C79) \\sim Ueq: with sigma of 0.01 and sigma for terminal atoms of 0.02
Uanis(C37) \\sim Ueq: with sigma of 0.01 and sigma for terminal atoms of 0.02
Uanis(C41) \\sim Ueq: with sigma of 0.1 and sigma for terminal atoms of 0.2
3. Others
 Fixed Sof: S1(0.5) S4(0.5) S3(0.5) S2(0.5)
4.a Aromatic/amide H refined with riding coordinates:
 C26(H26), C83(H83), C44(H44), C34(H34), C20(H20), C62(H62), C72(H72), C6(H6),
 C66(H66), C68(H68), C76(H76), C35(H35), C77(H77), C80(H80), C70(H70), C22(H22),
  C15(H15), C33(H33), C51(H51), C52(H52), C57(H57), C21(H21), C58(H58),
 C63(H63), C53(H53), C54(H54), C45(H45), C46(H46), C12(H12), C30(H30), C5(H5),
 C2(H2), C56(H56), C39(H39), C38(H38), C64(H64), C3(H3), C84(H84), C59(H59),
 C74(H74), C48(H48), C18(H18), C16(H16), C41(H41), C36(H36), C32(H32), C4(H4),
 C65(H65), C69(H69), C14(H14), C10(H10), C27(H27), C75(H75), C23(H23), C71(H71),
  C78(H78), C50(H50), C28(H28), C8(H8), C17(H17), C11(H11), C60(H60), C47(H47),
 C42(H42), C9(H9), C29(H29), C81(H81), C24(H24)
;
_shelx_space_group_comment
;
The symmetry employed for this shelxl refinement is uniquely defined
by the following loop, which should always be used as a source of
symmetry information in preference to the above space-group names.
They are only intended as comments.
;
_shelxl_version_number 2013-4

loop_
_space_group_symop_operation_xyz
'x, y, z'
'-y, x+1/2, z+1/4'
'-x, -y, z'
'y, -x+1/2, z+1/4'
'x+1/2, y+1/2, z+1/2'
'-y+1/2, x+1, z+3/4'
'-x+1/2, -y+1/2, z+1/2'
'y+1/2, -x+1, z+3/4'

loop_
_atom_site_label
_atom_site_type_symbol
_atom_site_fract_x
_atom_site_fract_y
_atom_site_fract_z
_atom_site_U_iso_or_equiv
_atom_site_adp_type
_atom_site_occupancy
_atom_site_site_symmetry_order
_atom_site_calc_flag
_atom_site_refinement_flags_posn
_atom_site_refinement_flags_adp
_atom_site_refinement_flags_occupancy
_atom_site_disorder_assembly
_atom_site_disorder_group
Ag2 Ag 0.00314(5) 0.40050(5) 0.00799(4) 0.0686(5) Uani 1 1 d . . . . .
Ag1 Ag -0.50952(5) 0.09689(5) 0.00334(4) 0.0691(4) Uani 1 1 d . . . . .
P1 P -0.40940(19) 0.16596(19) 0.00167(18) 0.0680(11) Uani 1 1 d . . . . .
P3 P -0.10237(19) 0.34034(19) 0.00470(19) 0.0699(10) Uani 1 1 d . . . . .
P2 P -0.61984(18) 0.14642(17) 0.00485(18) 0.0640(9) Uani 1 1 d . . . . .
P4 P 0.10829(17) 0.34059(17) 0.00765(16) 0.0569(9) Uani 1 1 d . . . . .
C79 C 0.0000 0.5000 0.1042(6) 0.054(5) Uani 1 2 d S TU P . .
C19 C -0.6133(7) 0.2360(6) 0.0111(3) 0.050(3) Uani 1 1 d . . . . .
C25 C -0.6712(8) 0.1239(9) 0.0448(5) 0.062(4) Uani 1 1 d . . . . .
C82 C 0.0000 0.5000 -0.0863(8) 0.074(7) Uani 1 2 d S TU P . .
C37 C -0.5000 0.0000 0.1002(7) 0.062(6) Uani 1 2 d S TU P . .
C61 C 0.0987(7) 0.2529(6) 0.0091(4) 0.051(3) Uani 1 1 d . . . . .
C73 C 0.1589(10) 0.3593(9) -0.0329(5) 0.066(5) Uani 1 1 d . U . . .
C55 C -0.1084(10) 0.2896(11) -0.0383(6) 0.077(5) Uani 1 1 d . U . . .
C26 C -0.6810(10) 0.0557(10) 0.0525(6) 0.089(5) Uani 1 1 d . . . . .
H26 H -0.6599 0.0256 0.0367 0.107 Uiso 1 1 calc R U . . .
N3 N 0.0000 0.5000 0.1814(13) 0.153(14) Uani 1 2 d S TU P . .
C67 C 0.1616(9) 0.3568(8) 0.0479(4) 0.056(4) Uani 1 1 d . . . . .
C83 C 0.0232(11) 0.4453(11) -0.1099(6) 0.096(6) Uani 1 1 d . U . . .
H83 H 0.0407 0.4083 -0.0981 0.116 Uiso 1 1 calc R U . . .
C43 C -0.1165(10) 0.2843(10) 0.0445(6) 0.075(5) Uani 1 1 d . . . . .
C44 C -0.0629(12) 0.2457(13) 0.0578(7) 0.120(9) Uani 1 1 d . . . . .
H44 H -0.0218 0.2501 0.0466 0.144 Uiso 1 1 calc R U . . .
C34 C -0.7434(12) 0.1072(12) -0.1050(6) 0.093(7) Uani 1 1 d . . . . .
H34 H -0.7669 0.0999 -0.1276 0.112 Uiso 1 1 calc R U . . .
C20 C -0.6419(9) 0.2771(9) -0.0190(6) 0.083(5) Uani 1 1 d . . . . .
H20 H -0.6675 0.2592 -0.0385 0.099 Uiso 1 1 calc R U . . .
C62 C 0.0594(10) 0.2261(8) -0.0238(5) 0.083(5) Uani 1 1 d . . . . .
H62 H 0.0441 0.2538 -0.0431 0.100 Uiso 1 1 calc R U . . .
C1 C -0.4021(9) 0.2167(10) 0.0454(6) 0.067(5) Uani 1 1 d . U . . .
C72 C 0.2253(10) 0.3441(9) 0.0500(6) 0.081(5) Uani 1 1 d . . . . .
H72 H 0.2444 0.3235 0.0289 0.098 Uiso 1 1 calc R U . . .
C6 C -0.3814(11) 0.2796(11) 0.0454(6) 0.098(6) Uani 1 1 d . U . . .
H6 H -0.3696 0.2985 0.0220 0.117 Uiso 1 1 calc R U . . .
C66 C 0.1248(8) 0.2107(8) 0.0332(5) 0.069(4) Uani 1 1 d . . . . .
H66 H 0.1538 0.2256 0.0520 0.083 Uiso 1 1 calc R U . . .
C40 C -0.5000 0.0000 -0.0943(10) 0.114(11) Uani 1 2 d S TU P . .
C68 C 0.1329(9) 0.3901(8) 0.0790(4) 0.067(4) Uani 1 1 d . . . . .
H68 H 0.0885 0.4000 0.0789 0.080 Uiso 1 1 calc R U . . .
C76 C 0.2390(13) 0.3966(16) -0.0956(7) 0.110(8) Uani 1 1 d . U . . .
H76 H 0.2668 0.4083 -0.1157 0.132 Uiso 1 1 calc R U . . .
C35 C -0.6762(11) 0.1004(9) -0.1042(6) 0.087(5) Uani 1 1 d . . . . .
H35 H -0.6545 0.0886 -0.1267 0.104 Uiso 1 1 calc R U . . .
C77 C 0.2313(11) 0.3336(13) -0.0875(6) 0.097(6) Uani 1 1 d . U . . .
H77 H 0.2517 0.3022 -0.1028 0.117 Uiso 1 1 calc R U . . .
C31 C -0.6724(11) 0.1312(10) -0.0377(6) 0.083(6) Uani 1 1 d . . . . .
C80 C -0.0175(11) 0.4468(14) 0.1241(7) 0.110(7) Uani 1 1 d . U . . .
H80 H -0.0303 0.4087 0.1115 0.132 Uiso 1 1 calc R U . . .
C70 C 0.2360(13) 0.3891(11) 0.1105(6) 0.092(7) Uani 1 1 d . . . . .
H70 H 0.2607 0.3974 0.1325 0.111 Uiso 1 1 calc R U . . .
S1 S -0.5212(8) -0.0069(7) 0.0494(3) 0.087(5) Uani 0.5 1 d . . P A 1
C22 C -0.5897(11) 0.3696(10) 0.0130(6) 0.091(6) Uani 1 1 d . . . . .
H22 H -0.5817 0.4143 0.0143 0.110 Uiso 1 1 calc R U . . .
C15 C -0.3491(17) 0.2854(11) -0.0884(9) 0.124(10) Uani 1 1 d . . . . .
H15 H -0.3119 0.2911 -0.1035 0.148 Uiso 1 1 calc R U . . .
C33 C -0.7736(11) 0.1249(10) -0.0720(6) 0.091(6) Uani 1 1 d . . . . .
H33 H -0.8190 0.1276 -0.0715 0.109 Uiso 1 1 calc R U . . .
C51 C -0.2395(11) 0.4774(9) 0.0320(7) 0.091(6) Uani 1 1 d . . . . .
H51 H -0.2413 0.5144 0.0476 0.109 Uiso 1 1 calc R U . . .
C52 C -0.2913(10) 0.4595(10) 0.0123(8) 0.108(9) Uani 1 1 d . . . . .
H52 H -0.3307 0.4813 0.0164 0.130 Uiso 1 1 calc R U . . .
C57 C -0.0776(12) 0.2777(12) -0.1051(6) 0.102(6) Uani 1 1 d . U . . .
H57 H -0.0564 0.2926 -0.1272 0.123 Uiso 1 1 calc R U . . .
C7 C -0.3311(8) 0.1231(7) 0.0005(8) 0.079(5) Uani 1 1 d . U . . .
C49 C -0.1788(7) 0.3885(7) 0.0052(9) 0.081(5) Uani 1 1 d . . . . .
C21 C -0.6293(11) 0.3452(10) -0.0174(6) 0.099(6) Uani 1 1 d . . . . .
H21 H -0.6466 0.3733 -0.0359 0.119 Uiso 1 1 calc R U . . .
C58 C -0.1090(14) 0.2152(13) -0.1045(7) 0.107(7) Uani 1 1 d . U . . .
H58 H -0.1111 0.1911 -0.1272 0.128 Uiso 1 1 calc R U . . .
C63 C 0.0465(10) 0.1612(9) -0.0253(6) 0.091(6) Uani 1 1 d . . . . .
H63 H 0.0206 0.1444 -0.0451 0.110 Uiso 1 1 calc R U . . .
C53 C -0.2891(10) 0.4076(12) -0.0152(7) 0.110(7) Uani 1 1 d . . . . .
H53 H -0.3252 0.3973 -0.0303 0.132 Uiso 1 1 calc R U . . .
C54 C -0.2327(10) 0.3742(9) -0.0184(6) 0.087(5) Uani 1 1 d . . . . .
H54 H -0.2294 0.3410 -0.0366 0.105 Uiso 1 1 calc R U . . .
C45 C -0.0729(17) 0.2019(16) 0.0873(10) 0.147(11) Uani 1 1 d . . . . .
H45 H -0.0383 0.1747 0.0942 0.177 Uiso 1 1 calc R U . . .
C46 C -0.127(2) 0.1959(16) 0.1061(10) 0.143(13) Uani 1 1 d . . . . .
H46 H -0.1306 0.1673 0.1269 0.171 Uiso 1 1 calc R U . . .
C12 C -0.3230(10) 0.0751(9) -0.0292(6) 0.088(5) Uani 1 1 d . U . . .
H12 H -0.3572 0.0674 -0.0463 0.105 Uiso 1 1 calc R U . . .
C30 C -0.7043(8) 0.1651(10) 0.0698(5) 0.075(5) Uani 1 1 d . . . . .
H30 H -0.7002 0.2101 0.0666 0.090 Uiso 1 1 calc R U . . .
S4 S -0.0194(6) 0.4946(8) -0.0379(3) 0.075(4) Uani 0.5 1 d . . P B 1
N1 N -0.5000 0.0000 0.1787(8) 0.145(11) Uani 1 2 d S TU P . .
C5 C -0.3774(13) 0.3151(12) 0.0767(6) 0.109(7) Uani 1 1 d . U . . .
H5 H -0.3581 0.3563 0.0756 0.131 Uiso 1 1 calc R U . . .
N4 N 0.0000 0.5000 -0.1704(9) 0.147(11) Uani 1 2 d S TU P . .
C2 C -0.4223(9) 0.1886(10) 0.0795(5) 0.080(5) Uani 1 1 d . U . . .
H2 H -0.4375 0.1457 0.0803 0.096 Uiso 1 1 calc R U . . .
C56 C -0.0799(10) 0.3142(11) -0.0728(6) 0.095(6) Uani 1 1 d . U . . .
H56 H -0.0625 0.3562 -0.0730 0.114 Uiso 1 1 calc R U . . .
C39 C -0.5246(15) 0.0466(16) 0.1595(6) 0.124(8) Uani 1 1 d . U . . .
H39 H -0.5440 0.0805 0.1732 0.148 Uiso 1 1 calc R U . . .
C38 C -0.5249(11) 0.0507(12) 0.1190(5) 0.093(6) Uani 1 1 d . U . . .
H38 H -0.5416 0.0870 0.1061 0.112 Uiso 1 1 calc R U . . .
C64 C 0.0727(10) 0.1184(8) 0.0035(9) 0.097(6) Uani 1 1 d . . . . .
H64 H 0.0642 0.0737 0.0029 0.116 Uiso 1 1 calc R U . . .
C3 C -0.4190(10) 0.2277(12) 0.1132(6) 0.096(6) Uani 1 1 d . U . . .
H3 H -0.4292 0.2093 0.1370 0.115 Uiso 1 1 calc R U . . .
C84 C 0.0189(16) 0.4490(15) -0.1494(8) 0.131(8) Uani 1 1 d . U . . .
H84 H 0.0306 0.4115 -0.1630 0.157 Uiso 1 1 calc R U . . .
C59 C -0.1352(16) 0.1904(14) -0.0728(8) 0.136(9) Uani 1 1 d . U . . .
H59 H -0.1520 0.1482 -0.0729 0.163 Uiso 1 1 calc R U . . .
C74 C 0.1654(12) 0.4231(11) -0.0448(7) 0.110(7) Uani 1 1 d . U . . .
H74 H 0.1410 0.4551 -0.0323 0.133 Uiso 1 1 calc R U . . .
C48 C -0.1727(11) 0.2753(12) 0.0641(5) 0.101(7) Uani 1 1 d . . . . .
H48 H -0.2089 0.2995 0.0562 0.121 Uiso 1 1 calc R U . . .
C18 C -0.4591(11) 0.2599(11) -0.0466(7) 0.105(7) Uani 1 1 d . . . . .
H18 H -0.4975 0.2509 -0.0332 0.126 Uiso 1 1 calc R U . . .
C16 C -0.4022(16) 0.3213(15) -0.0947(8) 0.118(9) Uani 1 1 d . . . . .
H16 H -0.4007 0.3556 -0.1123 0.142 Uiso 1 1 calc R U . . .
C41 C -0.5143(14) -0.0562(18) -0.1161(7) 0.148(10) Uani 1 1 d . U . . .
H41 H -0.5240 -0.0955 -0.1040 0.178 Uiso 1 1 calc R U . . .
C36 C -0.6405(9) 0.1104(9) -0.0711(5) 0.079(5) Uani 1 1 d . . . . .
H36 H -0.5955 0.1035 -0.0710 0.095 Uiso 1 1 calc R U . . .
C32 C -0.7373(9) 0.1397(10) -0.0374(6) 0.087(6) Uani 1 1 d . . . . .
H32 H -0.7585 0.1549 -0.0153 0.105 Uiso 1 1 calc R U . . .
C13 C -0.4046(11) 0.2260(9) -0.0377(6) 0.075(5) Uani 1 1 d . . . . .
C4 C -0.4010(14) 0.2924(15) 0.1113(7) 0.114(8) Uani 1 1 d . U . . .
H4 H -0.4047 0.3197 0.1326 0.137 Uiso 1 1 calc R U . . .
C65 C 0.1102(11) 0.1449(10) 0.0315(6) 0.096(6) Uani 1 1 d . . . . .
H65 H 0.1269 0.1175 0.0506 0.115 Uiso 1 1 calc R U . . .
C69 C 0.1730(11) 0.4082(10) 0.1104(6) 0.089(6) Uani 1 1 d . . . . .
H69 H 0.1561 0.4329 0.1306 0.107 Uiso 1 1 calc R U . . .
C14 C -0.3501(10) 0.2387(9) -0.0585(6) 0.082(5) Uani 1 1 d . . . . .
H14 H -0.3119 0.2158 -0.0528 0.099 Uiso 1 1 calc R U . . .
C10 C -0.2158(12) 0.0542(12) -0.0085(8) 0.116(8) Uani 1 1 d . U . . .
H10 H -0.1769 0.0309 -0.0108 0.139 Uiso 1 1 calc R U . . .
C27 C -0.7191(13) 0.0325(11) 0.0813(7) 0.114(8) Uani 1 1 d . . . . .
H27 H -0.7231 -0.0121 0.0860 0.136 Uiso 1 1 calc R U . . .
C75 C 0.2089(14) 0.4430(14) -0.0761(7) 0.120(8) Uani 1 1 d . U . . .
H75 H 0.2151 0.4869 -0.0822 0.144 Uiso 1 1 calc R U . . .
C23 C -0.5632(9) 0.3302(10) 0.0403(6) 0.089(6) Uani 1 1 d . . . . .
H23 H -0.5390 0.3475 0.0606 0.106 Uiso 1 1 calc R U . . .
C71 C 0.2652(11) 0.3588(9) 0.0807(5) 0.081(5) Uani 1 1 d . . . . .
H71 H 0.3095 0.3485 0.0809 0.097 Uiso 1 1 calc R U . . .
C78 C 0.1922(10) 0.3141(10) -0.0561(5) 0.084(5) Uani 1 1 d . U . . .
H78 H 0.1884 0.2697 -0.0506 0.100 Uiso 1 1 calc R U . . .
C50 C -0.1814(10) 0.4409(9) 0.0296(7) 0.102(7) Uani 1 1 d . . . . .
H50 H -0.1452 0.4522 0.0444 0.122 Uiso 1 1 calc R U . . .
C28 C -0.7516(12) 0.0780(12) 0.1031(5) 0.094(6) Uani 1 1 d . . . . .
H28 H -0.7811 0.0633 0.1216 0.113 Uiso 1 1 calc R U . . .
C8 C -0.2814(9) 0.1351(10) 0.0234(5) 0.078(4) Uani 1 1 d . U . . .
H8 H -0.2857 0.1666 0.0426 0.093 Uiso 1 1 calc R U . . .
C17 C -0.4601(13) 0.3081(12) -0.0752(7) 0.115(8) Uani 1 1 d . . . . .
H17 H -0.4984 0.3306 -0.0810 0.138 Uiso 1 1 calc R U . . .
C11 C -0.2663(13) 0.0405(11) -0.0331(7) 0.109(7) Uani 1 1 d . U . . .
H11 H -0.2621 0.0084 -0.0520 0.130 Uiso 1 1 calc R U . . .
C60 C -0.1374(12) 0.2288(11) -0.0387(8) 0.118(7) Uani 1 1 d . U . . .
H60 H -0.1583 0.2130 -0.0167 0.141 Uiso 1 1 calc R U . . .
C47 C -0.1810(19) 0.2336(16) 0.0944(8) 0.141(10) Uani 1 1 d . . . . .
H47 H -0.2211 0.2303 0.1070 0.169 Uiso 1 1 calc R U . . .
C42 C -0.514(2) -0.052(3) -0.1544(11) 0.198(13) Uani 1 1 d . U . . .
H42 H -0.5239 -0.0901 -0.1678 0.237 Uiso 1 1 calc R U . . .
C9 C -0.2208(11) 0.1010(11) 0.0194(6) 0.095(6) Uani 1 1 d . U . . .
H9 H -0.1856 0.1105 0.0354 0.114 Uiso 1 1 calc R U . . .
C29 C -0.7428(10) 0.1420(10) 0.0990(6) 0.091(6) Uani 1 1 d . . . . .
H29 H -0.7629 0.1710 0.1160 0.109 Uiso 1 1 calc R U . . .
N2 N -0.5000 0.0000 -0.1755(12) 0.196(16) Uani 1 2 d S TU P . .
C81 C -0.0159(17) 0.450(2) 0.1651(10) 0.159(11) Uani 1 1 d . U . . .
H81 H -0.0272 0.4136 0.1796 0.190 Uiso 1 1 calc R U . . .
C24 C -0.5733(9) 0.2620(10) 0.0369(6) 0.085(5) Uani 1 1 d . . . . .
H24 H -0.5509 0.2343 0.0536 0.102 Uiso 1 1 calc R U . . .
S3 S 0.0119(18) 0.5026(18) 0.0539(3) 0.071(9) Uani 0.5 1 d . . P B 2
S2 S -0.4844(7) 0.0004(13) -0.0457(3) 0.069(5) Uani 0.5 1 d . . P A 2

loop_
_atom_site_aniso_label
_atom_site_aniso_U_11
_atom_site_aniso_U_22
_atom_site_aniso_U_33
_atom_site_aniso_U_23
_atom_site_aniso_U_13
_atom_site_aniso_U_12
Ag2 0.0728(7) 0.0636(6) 0.0693(11) -0.0058(9) -0.0037(8) 0.0013(4)
Ag1 0.0724(7) 0.0657(6) 0.0690(11) -0.0047(9) -0.0008(8) 0.0029(5)
P1 0.074(2) 0.073(2) 0.057(3) -0.008(3) -0.002(3) -0.0043(17)
P3 0.075(2) 0.074(2) 0.060(2) -0.006(3) 0.005(3) -0.0051(17)
P2 0.074(2) 0.063(2) 0.055(2) -0.005(3) -0.005(3) 0.0023(16)
P4 0.0663(19) 0.0587(19) 0.046(2) 0.000(2) 0.000(2) 0.0032(14)
C79 0.059(8) 0.075(9) 0.028(8) 0.000 0.000 -0.002(7)
C19 0.073(8) 0.061(7) 0.016(7) -0.001(5) 0.016(6) 0.014(6)
C25 0.051(9) 0.080(11) 0.054(10) -0.001(8) 0.001(7) -0.016(7)
C82 0.086(10) 0.088(11) 0.048(10) 0.000 0.000 0.008(8)
C37 0.073(9) 0.069(9) 0.044(9) 0.000 0.000 -0.002(8)
C61 0.075(8) 0.070(8) 0.008(6) 0.004(6) -0.001(6) 0.003(6)
C73 0.076(11) 0.073(10) 0.050(10) 0.003(8) 0.004(9) 0.007(8)
C55 0.076(11) 0.078(12) 0.077(13) -0.010(10) 0.002(10) 0.010(9)
C26 0.108(14) 0.084(12) 0.075(13) -0.007(11) -0.001(11) -0.010(10)
N3 0.13(2) 0.24(4) 0.09(3) 0.000 0.000 0.03(3)
C67 0.070(10) 0.077(11) 0.023(7) -0.008(7) -0.001(7) -0.006(8)
C83 0.116(14) 0.110(13) 0.063(12) -0.016(11) 0.014(11) -0.020(11)
C43 0.086(13) 0.080(11) 0.058(12) -0.010(9) 0.023(10) -0.019(9)
C44 0.099(15) 0.15(2) 0.113(19) 0.055(17) 0.005(15) 0.021(14)
C34 0.099(16) 0.119(17) 0.062(13) 0.019(13) -0.028(12) -0.024(12)
C20 0.090(12) 0.087(12) 0.071(13) 0.010(10) 0.001(10) -0.014(9)
C62 0.116(14) 0.068(10) 0.066(12) 0.007(9) -0.010(11) 0.023(9)
C1 0.068(10) 0.072(10) 0.060(11) -0.008(9) -0.004(9) 0.003(8)
C72 0.105(14) 0.071(11) 0.067(12) 0.008(9) 0.008(11) 0.026(10)
C6 0.114(14) 0.097(13) 0.082(13) -0.016(11) -0.006(11) -0.025(11)
C66 0.086(11) 0.061(9) 0.059(10) 0.010(8) -0.001(9) 0.015(7)
C40 0.101(19) 0.19(3) 0.047(16) 0.000 0.000 0.037(19)
C68 0.091(11) 0.089(11) 0.020(7) 0.011(7) -0.005(7) 0.003(9)
C76 0.104(15) 0.16(2) 0.067(13) -0.005(15) 0.018(12) -0.051(15)
C35 0.112(16) 0.095(13) 0.055(11) -0.023(10) -0.002(11) 0.006(11)
C77 0.107(14) 0.138(17) 0.047(11) -0.013(11) 0.014(10) -0.012(13)
C31 0.089(15) 0.071(11) 0.088(15) -0.022(10) -0.029(12) 0.013(10)
C80 0.095(13) 0.169(17) 0.067(12) 0.043(13) 0.005(11) 0.027(13)
C70 0.14(2) 0.094(14) 0.038(10) -0.028(10) -0.024(11) 0.001(13)
S1 0.155(18) 0.057(7) 0.047(5) -0.005(5) 0.004(6) 0.009(8)
C22 0.108(14) 0.077(11) 0.089(18) -0.007(11) 0.007(13) -0.006(10)
C15 0.17(3) 0.071(14) 0.13(2) -0.004(14) 0.04(2) -0.006(15)
C33 0.089(13) 0.099(14) 0.084(15) 0.028(12) -0.022(12) 0.001(10)
C51 0.101(14) 0.071(11) 0.101(16) -0.017(11) 0.011(13) -0.002(10)
C52 0.083(12) 0.082(12) 0.16(3) -0.031(15) 0.032(16) 0.008(10)
C57 0.134(16) 0.126(16) 0.047(11) 0.000(12) -0.008(11) 0.028(13)
C7 0.072(9) 0.060(8) 0.105(14) -0.008(11) 0.019(12) -0.005(7)
C49 0.066(8) 0.062(8) 0.116(15) -0.031(13) 0.008(13) 0.003(7)
C21 0.126(17) 0.095(15) 0.075(14) -0.004(12) 0.005(13) -0.004(12)
C58 0.148(19) 0.117(17) 0.055(12) -0.023(13) -0.007(13) 0.025(14)
C63 0.118(16) 0.078(12) 0.079(13) -0.020(11) 0.007(12) -0.016(11)
C53 0.070(12) 0.130(18) 0.13(2) 0.010(17) 0.002(12) -0.007(12)
C54 0.097(14) 0.088(12) 0.077(13) -0.016(11) -0.002(11) -0.008(10)
C45 0.14(2) 0.15(3) 0.15(3) 0.06(2) -0.02(2) 0.001(19)
C46 0.19(4) 0.12(2) 0.12(3) 0.02(2) 0.02(3) -0.04(2)
C12 0.089(11) 0.092(12) 0.082(13) -0.014(10) 0.020(10) 0.018(9)
C30 0.066(10) 0.100(12) 0.058(11) -0.018(9) 0.000(8) 0.015(9)
S4 0.108(13) 0.064(7) 0.054(5) -0.003(5) -0.002(5) 0.012(9)
N1 0.22(3) 0.19(3) 0.027(14) 0.000 0.000 0.02(2)
C5 0.153(18) 0.096(14) 0.079(14) -0.017(12) 0.003(14) -0.039(13)
N4 0.22(3) 0.16(3) 0.060(18) 0.000 0.000 -0.02(2)
C2 0.089(11) 0.094(12) 0.058(10) -0.002(10) -0.003(9) 0.007(9)
C56 0.101(14) 0.106(14) 0.078(13) -0.001(12) -0.010(11) 0.010(11)
C39 0.161(19) 0.17(2) 0.037(11) -0.012(12) -0.004(12) -0.011(16)
C38 0.121(14) 0.116(14) 0.043(10) -0.013(10) -0.008(10) 0.002(12)
C64 0.121(14) 0.063(9) 0.106(15) 0.019(14) -0.002(16) -0.009(9)
C3 0.101(13) 0.126(16) 0.060(11) -0.008(12) 0.001(10) 0.013(12)
C84 0.18(2) 0.129(18) 0.087(16) -0.012(14) 0.025(15) -0.013(16)
C59 0.18(2) 0.107(16) 0.12(2) -0.044(16) -0.007(18) -0.009(15)
C74 0.136(16) 0.098(13) 0.098(15) 0.019(12) 0.073(13) 0.000(12)
C48 0.108(15) 0.140(18) 0.055(12) 0.024(12) 0.015(11) 0.011(13)
C18 0.102(15) 0.115(16) 0.098(17) 0.027(14) 0.015(13) 0.006(13)
C16 0.16(3) 0.12(2) 0.072(16) 0.000(14) 0.000(17) -0.031(19)
C41 0.146(17) 0.25(3) 0.047(11) -0.072(14) -0.041(12) 0.042(18)
C36 0.080(11) 0.095(12) 0.063(12) -0.024(10) 0.002(9) -0.008(9)
C32 0.067(11) 0.119(15) 0.075(13) -0.005(11) -0.011(10) 0.019(10)
C13 0.085(13) 0.073(12) 0.067(12) -0.009(9) 0.001(11) -0.009(9)
C4 0.130(17) 0.133(18) 0.080(14) -0.046(15) -0.017(13) -0.016(14)
C65 0.133(17) 0.074(12) 0.080(14) 0.033(11) -0.025(13) 0.011(11)
C69 0.109(15) 0.096(14) 0.062(13) 0.013(11) 0.007(11) 0.011(11)
C14 0.094(13) 0.079(11) 0.075(13) 0.003(10) 0.028(10) -0.004(9)
C10 0.101(14) 0.104(14) 0.14(2) 0.039(15) 0.032(15) 0.014(12)
C27 0.17(2) 0.082(13) 0.085(16) 0.007(12) 0.042(16) -0.019(13)
C75 0.155(19) 0.132(17) 0.073(14) 0.020(14) 0.013(14) -0.017(15)
C23 0.086(12) 0.096(14) 0.084(14) -0.014(12) -0.007(11) -0.005(10)
C71 0.105(14) 0.079(11) 0.057(11) -0.017(9) -0.026(10) 0.011(9)
C78 0.096(12) 0.098(12) 0.058(11) -0.003(10) 0.001(10) -0.003(10)
C50 0.082(12) 0.089(13) 0.13(2) -0.042(14) 0.005(13) -0.027(10)
C28 0.128(17) 0.114(17) 0.040(10) 0.008(11) 0.014(11) -0.016(13)
C8 0.083(11) 0.102(12) 0.048(9) -0.005(9) 0.004(9) 0.007(9)
C17 0.13(2) 0.128(18) 0.086(17) 0.021(15) -0.018(15) -0.021(15)
C11 0.139(18) 0.098(13) 0.088(15) 0.011(12) 0.037(14) 0.011(13)
C60 0.131(16) 0.097(14) 0.125(18) -0.038(14) 0.003(15) -0.012(12)
C47 0.19(3) 0.14(2) 0.091(19) 0.019(18) 0.04(2) -0.03(2)
C42 0.19(2) 0.30(3) 0.11(2) -0.05(2) -0.007(19) 0.07(2)
C9 0.096(13) 0.104(14) 0.084(13) 0.000(11) -0.008(11) -0.007(12)
C29 0.102(14) 0.089(13) 0.081(14) -0.002(11) 0.050(12) -0.011(11)
N2 0.20(3) 0.32(4) 0.07(2) 0.000 0.000 0.09(3)
C81 0.133(19) 0.23(3) 0.11(2) 0.037(18) 0.008(17) 0.03(2)
C24 0.088(12) 0.087(13) 0.079(13) -0.027(10) -0.006(11) 0.005(9)
S3 0.11(3) 0.059(7) 0.041(4) 0.014(6) -0.003(6) -0.010(12)
S2 0.093(14) 0.068(5) 0.046(4) 0.001(5) -0.005(5) 0.016(12)

loop_
_atom_type_symbol
_atom_type_description
_atom_type_scat_dispersion_real
_atom_type_scat_dispersion_imag
_atom_type_scat_source
C C 0.0181 0.0091 'International Tables Vol C Tables 4.2.6.8 and 6.1.1.4'
H H 0.0000 0.0000 'International Tables Vol C Tables 4.2.6.8 and 6.1.1.4'
Ag Ag 0.1306 4.2820 'International Tables Vol C Tables 4.2.6.8 and 6.1.1.4'
N N 0.0311 0.0180 'International Tables Vol C Tables 4.2.6.8 and 6.1.1.4'
P P 0.2955 0.4335 'International Tables Vol C Tables 4.2.6.8 and 6.1.1.4'
S S 0.3331 0.5567 'International Tables Vol C Tables 4.2.6.8 and 6.1.1.4'

loop_
_exptl_crystal_face_index_h
_exptl_crystal_face_index_k
_exptl_crystal_face_index_l
_exptl_crystal_face_perp_dist
_exptl_oxdiff_crystal_face_indexfrac_h
_exptl_oxdiff_crystal_face_indexfrac_k
_exptl_oxdiff_crystal_face_indexfrac_l
_exptl_oxdiff_crystal_face_x
_exptl_oxdiff_crystal_face_y
_exptl_oxdiff_crystal_face_z
9 -10 0 0.0756 8.9238 -9.8245 0.4586 0.2305 0.9715 0.0559
0 -10 15 0.2296 0.0001 -10.0008 14.9969 -0.4982 0.7324 -0.4771
-1 13 1 0.0743 -0.9993 13.0009 1.0040 0.3787 -0.8720 -0.2504
-1 1 22 0.2853 -0.9991 0.9998 22.0003 -0.2490 0.0242 -0.9517
-12 -5 3 0.1134 -11.9829 -5.0134 3.0032 -0.9805 -0.1070 0.0737
6 6 -17 0.2082 5.9736 6.0002 -17.0154 0.7655 -0.2619 0.5713
10 9 1 0.0732 9.6350 9.1021 0.6956 0.9343 -0.2239 -0.2776
-9 -9 -3 0.1080 -9.4510 -9.0985 -3.3022 -0.8962 0.2156 0.3876
-5 -4 -20 0.2641 -5.0078 -4.0167 -20.0139 -0.2648 -0.0425 0.9764
-10 9 0 0.0558 -9.9998 9.0020 0.0031 -0.3335 -0.9559 -0.0513
-13 2 0 0.0757 -12.9947 1.9862 -0.0031 -0.7720 -0.6145 0.0959
13 -3 0 0.0986 12.9961 -2.9865 0.0036 0.7372 0.6792 -0.0792
-5 11 -10 0.1292 -5.0208 10.9931 -10.0144 0.1581 -0.9558 0.2963
1 -10 -14 0.2017 1.0019 -10.0090 -14.0052 -0.1446 0.6041 0.7588
-5 5 -19 0.2231 -5.0198 4.9867 -19.0181 0.0384 -0.6191 0.7833
7 -4 -17 0.2390 6.9871 -4.0019 -17.0098 0.4823 0.4225 0.7281
4 -13 0 0.0984 4.0159 -12.9998 0.0077 -0.1934 0.9905 0.1770

loop_
_geom_angle_atom_site_label_1
_geom_angle_atom_site_label_2
_geom_angle_atom_site_label_3
_geom_angle
_geom_angle_site_symmetry_1
_geom_angle_site_symmetry_3
P3 Ag2 S4 100.9(3) . .
P3 Ag2 S4 118.3(3) . 3_565
P3 Ag2 S3 118.7(8) . .
P3 Ag2 S3 107.9(8) . 3_565
P4 Ag2 P3 120.59(13) . .
P4 Ag2 S4 122.0(3) . .
P4 Ag2 S4 106.5(3) . 3_565
P4 Ag2 S3 109.7(9) . .
P4 Ag2 S3 119.4(8) . 3_565
S4 Ag2 S4 17.8(5) . 3_565
S3 Ag2 S3 10.9(16) 3_565 .
P1 Ag1 S1 122.7(3) . .
P1 Ag1 S1 103.0(3) . 3_455
P1 Ag1 S2 104.4(4) . .
P1 Ag1 S2 117.1(4) . 3_455
P2 Ag1 P1 121.24(13) . .
P2 Ag1 S1 120.9(4) . 3_455
P2 Ag1 S1 103.4(4) . .
P2 Ag1 S2 106.4(3) . 3_455
P2 Ag1 S2 119.6(3) . .
S1 Ag1 S1 20.0(6) 3_455 .
S2 Ag1 S2 13.9(6) 3_455 .
C1 P1 Ag1 111.6(7) . .
C7 P1 Ag1 116.7(5) . .
C7 P1 C1 102.5(10) . .
C7 P1 C13 104.9(11) . .
C13 P1 Ag1 116.2(7) . .
C13 P1 C1 103.2(7) . .
C55 P3 Ag2 112.2(7) . .
C55 P3 C49 104.7(11) . .
C43 P3 Ag2 114.5(7) . .
C43 P3 C55 104.5(8) . .
C43 P3 C49 101.3(11) . .
C49 P3 Ag2 118.0(5) . .
C19 P2 Ag1 110.0(5) . .
C19 P2 C31 107.6(8) . .
C25 P2 Ag1 116.3(6) . .
C25 P2 C19 101.9(7) . .
C25 P2 C31 103.4(8) . .
C31 P2 Ag1 116.4(7) . .
C61 P4 Ag2 113.4(5) . .
C73 P4 Ag2 113.7(6) . .
C73 P4 C61 107.3(8) . .
C73 P4 C67 102.6(7) . .
C67 P4 Ag2 115.5(6) . .
C67 P4 C61 103.1(7) . .
C80 C79 C80 118(3) 3_565 .
C80 C79 S3 116.6(18) 3_565 .
C80 C79 S3 124.9(19) . .
C80 C79 S3 124.9(19) 3_565 3_565
C80 C79 S3 116.6(18) . 3_565
S3 C79 S3 16(2) . 3_565
C20 C19 P2 117.3(11) . .
C24 C19 P2 121.4(12) . .
C24 C19 C20 119.8(15) . .
C26 C25 P2 118.3(15) . .
C30 C25 P2 127.6(15) . .
C30 C25 C26 114.1(17) . .
C83 C82 C83 112(3) . 3_565
C83 C82 S4 121.0(14) 3_565 .
C83 C82 S4 124.5(14) . .
C83 C82 S4 121.0(14) . 3_565
C83 C82 S4 124.5(14) 3_565 3_565
S4 C82 S4 27.6(9) . 3_565
S1 C37 S1 29.0(9) 3_455 .
C38 C37 S1 120.4(14) . 3_455
C38 C37 S1 116.4(14) 3_455 3_455
C38 C37 S1 120.4(14) 3_455 .
C38 C37 S1 116.4(14) . .
C38 C37 C38 121(3) 3_455 .
C62 C61 P4 113.6(10) . .
C66 C61 P4 128.8(12) . .
C66 C61 C62 117.4(14) . .
C74 C73 P4 119.6(15) . .
C74 C73 C78 114.1(18) . .
C78 C73 P4 126.2(15) . .
C56 C55 P3 117.2(17) . .
C60 C55 P3 123.5(19) . .
C60 C55 C56 119(2) . .
C27 C26 C25 124(2) . .
C81 N3 C81 125(6) 3_565 .
C72 C67 P4 126.8(14) . .
C72 C67 C68 117.5(16) . .
C68 C67 P4 115.5(14) . .
C84 C83 C82 119(3) . .
C44 C43 P3 118.2(16) . .
C48 C43 P3 127.1(18) . .
C48 C43 C44 115(2) . .
C45 C44 C43 119(2) . .
C33 C34 C35 118(2) . .
C21 C20 C19 117.8(17) . .
C63 C62 C61 119.5(16) . .
C6 C1 P1 124.1(17) . .
C6 C1 C2 119.4(19) . .
C2 C1 P1 116.4(15) . .
C67 C72 C71 125.5(19) . .
C5 C6 C1 123(2) . .
C61 C66 C65 121.8(17) . .
C41 C40 C41 115(4) . 3_455
C41 C40 S2 125(2) . .
C41 C40 S2 119(2) 3_455 .
C41 C40 S2 119(2) . 3_455
C41 C40 S2 125(2) 3_455 3_455
S2 C40 S2 21.4(10) . 3_455
C67 C68 C69 118.4(17) . .
C75 C76 C77 122(2) . .
C36 C35 C34 122.1(19) . .
C76 C77 C78 120(2) . .
C36 C31 P2 116.1(16) . .
C32 C31 P2 123.1(18) . .
C32 C31 C36 121(2) . .
C79 C80 C81 118(3) . .
C71 C70 C69 124(2) . .
Ag1 S1 Ag1 100.4(3) 3_455 .
C37 S1 Ag1 127.7(9) . 3_455
C37 S1 Ag1 119.7(6) . .
S1 S1 Ag1 89.5(18) 3_455 3_455
S1 S1 Ag1 70.5(15) 3_455 .
S1 S1 C37 75.5(5) 3_455 .
C23 C22 C21 122.5(19) . .
C16 C15 C14 119(3) . .
C34 C33 C32 122(2) . .
C52 C51 C50 120.2(19) . .
C51 C52 C53 122.0(19) . .
C56 C57 C58 118(2) . .
C12 C7 P1 116.5(17) . .
C8 C7 P1 125.2(17) . .
C8 C7 C12 118.3(16) . .
C54 C49 P3 123.3(15) . .
C50 C49 P3 117.2(16) . .
C50 C49 C54 119.5(16) . .
C20 C21 C22 118(2) . .
C59 C58 C57 122(2) . .
C62 C63 C64 120.0(19) . .
C54 C53 C52 117(2) . .
C53 C54 C49 121.4(19) . .
C46 C45 C44 124(3) . .
C45 C46 C47 118(3) . .
C11 C12 C7 122(2) . .
C29 C30 C25 122.2(19) . .
Ag2 S4 Ag2 102.2(3) . 3_565
C82 S4 Ag2 128.0(8) . .
C82 S4 Ag2 119.6(7) . 3_565
S4 S4 Ag2 70.5(16) 3_565 3_565
S4 S4 Ag2 91.7(18) 3_565 .
S4 S4 C82 76.2(4) 3_565 .
C39 N1 C39 117(3) . 3_455
C6 C5 C4 121(2) . .
C84 N4 C84 114(4) . 3_565
C1 C2 C3 117.2(19) . .
C57 C56 C55 121(2) . .
N1 C39 C38 125(3) . .
C37 C38 C39 116(2) . .
C65 C64 C63 117.9(16) . .
C4 C3 C2 121(2) . .
N4 C84 C83 127(3) . .
C58 C59 C60 120(3) . .
C73 C74 C75 123(2) . .
C43 C48 C47 125(3) . .
C13 C18 C17 122(2) . .
C15 C16 C17 121(3) . .
C42 C41 C40 119(4) . .
C35 C36 C31 119.2(18) . .
C31 C32 C33 118(2) . .
C18 C13 P1 118.0(17) . .
C18 C13 C14 117(2) . .
C14 C13 P1 124.6(17) . .
C5 C4 C3 118(2) . .
C64 C65 C66 123.0(17) . .
C70 C69 C68 119(2) . .
C13 C14 C15 122(2) . .
C9 C10 C11 122(2) . .
C26 C27 C28 117(2) . .
C76 C75 C74 118(2) . .
C22 C23 C24 118.1(19) . .
C70 C71 C72 116(2) . .
C73 C78 C77 122(2) . .
C49 C50 C51 119.1(18) . .
C29 C28 C27 123(2) . .
C7 C8 C9 121.4(19) . .
C16 C17 C18 118(3) . .
C12 C11 C10 118(2) . .
C55 C60 C59 119(3) . .
C48 C47 C46 118(3) . .
N2 C42 C41 127(5) . .
C10 C9 C8 119(2) . .
C28 C29 C30 119.8(19) . .
C42 N2 C42 113(5) . 3_455
N3 C81 C80 121(5) . .
C19 C24 C23 122.8(19) . .
Ag2 S3 Ag2 103.3(4) 3_565 .
C79 S3 Ag2 128.5(19) . 3_565
C79 S3 Ag2 124.4(16) . .
S3 S3 Ag2 93(7) 3_565 3_565
S3 S3 Ag2 76(7) 3_565 .
S3 S3 C79 81.8(11) 3_565 .
Ag1 S2 Ag1 98.1(3) 3_455 .
C40 S2 Ag1 128.6(13) . 3_455
C40 S2 Ag1 126.6(11) . .
S2 S2 Ag1 86(4) 3_455 3_455
S2 S2 Ag1 80(3) 3_455 .
S2 S2 C40 79.3(5) 3_455 .

loop_
_geom_bond_atom_site_label_1
_geom_bond_atom_site_label_2
_geom_bond_distance
_geom_bond_site_symmetry_2
Ag2 P3 2.486(4) .
Ag2 P4 2.474(4) .
Ag2 S4 2.538(14) .
Ag2 S4 2.691(13) 3_565
Ag2 S3 2.56(3) 3_565
Ag2 S3 2.63(3) .
Ag1 P1 2.488(4) .
Ag1 P2 2.473(4) .
Ag1 S1 2.513(14) 3_455
Ag1 S1 2.665(13) .
Ag1 S2 2.62(2) 3_455
Ag1 S2 2.65(2) .
P1 C1 1.840(19) .
P1 C7 1.826(16) .
P1 C13 1.84(2) .
P3 C55 1.82(2) .
P3 C43 1.82(2) .
P3 C49 1.847(15) .
P2 C19 1.849(14) .
P2 C25 1.797(17) .
P2 C31 1.85(2) .
P4 C61 1.803(14) .
P4 C73 1.787(19) .
P4 C67 1.800(17) .
C79 C80 1.34(3) 3_565
C79 C80 1.34(3) .
C79 S3 1.76(2) .
C79 S3 1.76(2) 3_565
C19 C20 1.46(2) .
C19 C24 1.32(2) .
C25 C26 1.43(3) .
C25 C30 1.39(2) .
C82 C83 1.46(3) .
C82 C83 1.46(3) 3_565
C82 S4 1.73(3) .
C82 S4 1.73(3) 3_565
C37 S1 1.82(3) .
C37 S1 1.82(3) 3_455
C37 C38 1.33(2) .
C37 C38 1.33(2) 3_455
C61 C62 1.50(2) .
C61 C66 1.314(19) .
C73 C74 1.37(3) .
C73 C78 1.40(3) .
C55 C56 1.42(3) .
C55 C60 1.38(3) .
C26 C27 1.35(3) .
N3 C81 1.21(4) 3_565
N3 C81 1.21(4) .
C67 C72 1.33(2) .
C67 C68 1.40(2) .
C83 C84 1.37(3) .
C43 C44 1.43(3) .
C43 C48 1.35(3) .
C44 C45 1.38(3) .
C34 C35 1.38(3) .
C34 C33 1.35(3) .
C20 C21 1.42(3) .
C62 C63 1.35(2) .
C1 C6 1.35(3) .
C1 C2 1.38(2) .
C72 C71 1.37(3) .
C6 C5 1.31(3) .
C66 C65 1.38(3) .
C40 C41 1.41(3) .
C40 C41 1.41(3) 3_455
C40 S2 1.71(3) .
C40 S2 1.71(3) 3_455
C68 C69 1.41(3) .
C76 C77 1.33(3) .
C76 C75 1.32(4) .
C35 C36 1.37(2) .
C77 C78 1.41(3) .
C31 C36 1.39(3) .
C31 C32 1.34(3) .
C80 C81 1.42(4) .
C70 C69 1.35(3) .
C70 C71 1.34(3) .
S1 Ag1 2.513(14) 3_455
S1 S1 0.91(3) 3_455
C22 C21 1.42(3) .
C22 C23 1.35(3) .
C15 C16 1.33(4) .
C15 C14 1.41(3) .
C33 C32 1.44(3) .
C51 C52 1.31(3) .
C51 C50 1.41(3) .
C52 C53 1.43(3) .
C57 C58 1.43(3) .
C57 C56 1.35(3) .
C7 C12 1.43(3) .
C7 C8 1.31(3) .
C49 C54 1.40(3) .
C49 C50 1.37(3) .
C58 C59 1.32(3) .
C63 C64 1.43(3) .
C53 C54 1.34(3) .
C45 C46 1.29(4) .
C46 C47 1.40(4) .
C12 C11 1.37(3) .
C30 C29 1.37(2) .
S4 Ag2 2.691(13) 3_565
S4 S4 0.82(2) 3_565
N1 C39 1.27(3) .
N1 C39 1.27(3) 3_455
C5 C4 1.37(3) .
N4 C84 1.33(3) .
N4 C84 1.33(3) 3_565
C2 C3 1.42(3) .
C39 C38 1.40(3) .
C64 C65 1.35(3) .
C3 C4 1.37(3) .
C59 C60 1.42(3) .
C74 C75 1.46(3) .
C48 C47 1.36(3) .
C18 C13 1.35(3) .
C18 C17 1.40(3) .
C16 C17 1.39(3) .
C41 C42 1.33(4) .
C13 C14 1.35(3) .
C10 C11 1.37(3) .
C10 C9 1.36(3) .
C27 C28 1.37(3) .
C23 C24 1.41(3) .
C28 C29 1.33(3) .
C8 C9 1.43(3) .
C42 N2 1.32(5) .
N2 C42 1.32(5) 3_455
S3 Ag2 2.56(3) 3_565
S3 S3 0.50(7) 3_565
S2 Ag1 2.62(2) 3_455
S2 S2 0.64(3) 3_455
